data_7060281
loop_
_publ_author_name
'Moussa, Mehdi Elsayed'
'Schiller, Jana'
'Seidl, Michael'
'Shelyganov, Pavel A.'
'Scheer, Manfred'

_publ_section_title
;
 Discrete and polymeric organometallic-organic assemblies based on the
 diarsene complex [(Cp)2Mo2(CO)4(\m,\h2-As2)], AgPF6 and N-donor organic
 molecules
;
_journal_issue 4
_journal_name_full 'New Journal of Chemistry'
_journal_page_first 1800
_journal_page_last 1804
_journal_paper_doi 10.1039/D0NJ05959E
_journal_volume 45
_journal_year 2021
_chemical_formula_moiety 'C21 H17 Ag As2 Mo2 N2 O4, C2 H3 N, F6 P1, 1.5[C2H3N]'
_chemical_formula_sum 'C23 H20 Ag As2 F6 Mo2 N3 O4 P'
_chemical_formula_weight 996.98
_space_group_crystal_system triclinic
_space_group_IT_number 2
_space_group_name_Hall '-P 1'
_space_group_name_H-M_alt 'P -1'
_atom_sites_solution_hydrogens geom
_atom_sites_solution_primary dual
_audit_creation_date 2020-03-16
_audit_creation_method
;
Olex2 1.3-alpha
(compiled 2020.02.04 svn.rd84adfe8 for OlexSys, GUI svn.r6032)
;
_audit_update_record
;
2020-12-03 deposited with the CCDC.	2021-01-13 downloaded from the CCDC.
;
_cell_angle_alpha 100.5570(10)
_cell_angle_beta 111.5570(10)
_cell_angle_gamma 100.6310(10)
_cell_formula_units_Z 2
_cell_length_a 10.8770(2)
_cell_length_b 13.3926(2)
_cell_length_c 13.6762(2)
_cell_measurement_reflns_used 12332
_cell_measurement_temperature 123.00(10)
_cell_measurement_theta_max 69.6790
_cell_measurement_theta_min 3.2180
_cell_volume 1751.08(5)
_computing_cell_refinement 'CrysAlisPro 1.171.41.54a (Rigaku OD, 2020)'
_computing_data_collection 'CrysAlisPro 1.171.41.54a (Rigaku OD, 2020)'
_computing_data_reduction 'CrysAlisPro 1.171.41.54a (Rigaku OD, 2020)'
_computing_molecular_graphics 'Olex2 1.3-alpha (Dolomanov et al., 2009)'
_computing_publication_material 'Olex2 1.3-alpha (Dolomanov et al., 2009)'
_computing_structure_refinement 'SHELXL 2018/3 (Sheldrick, 2015)'
_computing_structure_solution 'SHELXT  (Sheldrick, 2015)'
_diffrn_ambient_environment N~2~
_diffrn_ambient_temperature 123.00(10)
_diffrn_detector 'CCD plate'
_diffrn_detector_area_resol_mean 4.1818
_diffrn_detector_type TitanS2
_diffrn_measured_fraction_theta_full 0.999
_diffrn_measured_fraction_theta_max 0.959
_diffrn_measurement_details
;
List of Runs (angles in degrees, time in seconds):

  # Type    Start    End  Width  t~exp~   \w     \q     \k     \f   Frames
#--------------------------------------------------------------------------
  1  \w    -22.00  28.00   0.50    4.50    --  -43.14  38.00 150.00  100
  2  \w    -27.00  69.00   0.50    4.50    --   43.14 -57.00-120.00  192
  3  \w     18.00 113.00   0.50    4.50    --   43.14  57.00  30.00  190
  4  \w     97.00 170.00   0.50   17.50    --   95.79 125.00 120.00  146
  5  \w     26.00  93.00   0.50   17.50    --   95.79 -61.00 -90.00  134
  6  \w     27.00 112.00   0.50   17.50    --   95.79-125.00 120.00  170
  7  \w     17.00  46.00   0.50   17.50    --   95.79 -15.00 -30.00   58
  8  \w     13.00 106.00   0.50   17.50    --   95.79 -95.00-120.00  186
  9  \w     23.00  57.00   0.50   17.50    --   95.79 -30.00   0.00   68
 10  \w     17.00  46.00   0.50   17.50    --   95.79 -15.00  90.00   58
 11  \w     23.00  57.00   0.50   17.50    --   95.79 -30.00 120.00   68
 12  \w     71.00 166.00   0.50   17.50    --   95.79  45.00 -90.00  190
 13  \w     22.00 127.00   0.50   17.50    --   95.79 -77.00 120.00  210
 14  \w     18.00 113.00   0.50    4.50    --   43.14  57.00-180.00  190
 15  \w     18.00 113.00   0.50    4.50    --   43.14  57.00 120.00  190
 16  \w     18.00 113.00   0.50    4.50    --   43.14  57.00 -90.00  190
 17  \w     69.00 169.00   0.50   17.50    --   95.79  30.00 150.00  200
 18  \w     71.00 166.00   0.50   17.50    --   95.79  45.00  60.00  190
;
_diffrn_measurement_device 'four-circle diffractometer'
_diffrn_measurement_device_type 'GV50, TitanS2'
_diffrn_measurement_method '\w scans'
_diffrn_orient_matrix_type 'CrysAlisPro convention (1999,Acta A55,543-557)'
_diffrn_orient_matrix_UB_11 -0.0281904000
_diffrn_orient_matrix_UB_12 -0.1094013000
_diffrn_orient_matrix_UB_13 -0.0346162000
_diffrn_orient_matrix_UB_21 0.0510410000
_diffrn_orient_matrix_UB_22 -0.0034169000
_diffrn_orient_matrix_UB_23 0.1084213000
_diffrn_orient_matrix_UB_31 -0.1307457000
_diffrn_orient_matrix_UB_32 -0.0109137000
_diffrn_orient_matrix_UB_33 -0.0019671000
_diffrn_radiation_monochromator mirror
_diffrn_radiation_probe x-ray
_diffrn_radiation_type 'Cu K\b'
_diffrn_radiation_wavelength 1.39222
_diffrn_reflns_av_R_equivalents 0.0324
_diffrn_reflns_av_unetI/netI 0.0346
_diffrn_reflns_Laue_measured_fraction_full 0.999
_diffrn_reflns_Laue_measured_fraction_max 0.959
_diffrn_reflns_limit_h_max 11
_diffrn_reflns_limit_h_min -14
_diffrn_reflns_limit_k_max 17
_diffrn_reflns_limit_k_min -17
_diffrn_reflns_limit_l_max 18
_diffrn_reflns_limit_l_min -18
_diffrn_reflns_number 21688
_diffrn_reflns_point_group_measured_fraction_full 0.999
_diffrn_reflns_point_group_measured_fraction_max 0.959
_diffrn_reflns_theta_full 56.650
_diffrn_reflns_theta_max 69.506
_diffrn_reflns_theta_min 3.153
_diffrn_source 'micro-focus sealed X-ray tube'
_diffrn_source_type 'GV50 (Cu) X-ray Source'
_exptl_absorpt_coefficient_mu 9.962
_exptl_absorpt_correction_T_max 0.680
_exptl_absorpt_correction_T_min 0.363
_exptl_absorpt_correction_type gaussian
_exptl_absorpt_process_details
;
CrysAlisPro 1.171.41.54a (Rigaku Oxford Diffraction, 2020)
Numerical absorption correction based on gaussian integration over
			a multifaceted crystal model
Empirical absorption correction using spherical harmonics,
 implemented in SCALE3 ABSPACK scaling algorithm.
;
_exptl_crystal_colour 'clear orange'
_exptl_crystal_colour_lustre clear
_exptl_crystal_colour_primary orange
_exptl_crystal_density_diffrn 1.891
_exptl_crystal_description block
_exptl_crystal_F_000 954
_exptl_crystal_size_max 0.155
_exptl_crystal_size_mid 0.069
_exptl_crystal_size_min 0.062
_refine_diff_density_max 1.020
_refine_diff_density_min -1.200
_refine_diff_density_rms 0.084
_refine_ls_extinction_method none
_refine_ls_goodness_of_fit_ref 1.034
_refine_ls_hydrogen_treatment constr
_refine_ls_matrix_type full
_refine_ls_number_parameters 705
_refine_ls_number_reflns 8567
_refine_ls_number_restraints 342
_refine_ls_restrained_S_all 1.024
_refine_ls_R_factor_all 0.0350
_refine_ls_R_factor_gt 0.0301
_refine_ls_shift/su_max 0.001
_refine_ls_shift/su_mean 0.000
_refine_ls_structure_factor_coef Fsqd
_refine_ls_weighting_details 'w=1/[\s^2^(Fo^2^)+(0.0327P)^2^+0.7930P] where P=(Fo^2^+2Fc^2^)/3'
_refine_ls_weighting_scheme calc
_refine_ls_wR_factor_gt 0.0718
_refine_ls_wR_factor_ref 0.0746
_reflns_Friedel_coverage 0.000
_reflns_number_gt 7586
_reflns_number_total 8567
_reflns_threshold_expression 'I > 2\s(I)'
_cod_data_source_file d0nj05959e2.cif
_cod_data_source_block js233_ap_abs_gaus
_cod_depositor_comments 'Adding full bibliography for 7060280--7060285.cif.'
_cod_original_cell_volume 1751.07(5)
_cod_database_code 7060281
_shelx_shelxl_version_number 2018/3
_chemical_oxdiff_formula AgAs2C26F6H24.5Mo2N4.5O4P
_shelx_space_group_comment
;
The symmetry employed for this shelxl refinement is uniquely defined
by the following loop, which should always be used as a source of
symmetry information in preference to the above space-group names.
They are only intended as comments.
;
_shelx_estimated_absorpt_t_max 0.577
_shelx_estimated_absorpt_t_min 0.307
_reflns_odcompleteness_completeness 99.53
_reflns_odcompleteness_iscentric 1
_reflns_odcompleteness_theta 63.18
_olex2_refinement_description
;
1. Fixed Uiso
 At 1.2 times of:
  All C(H) groups
 At 1.5 times of:
  All C(H,H,H) groups
2. Restrained distances
 P1B-F6B \\sim P1B-F2B \\sim P1B-F3B \\sim P1B-F5B \\sim P1B-F4B \\sim P1C-F4C
\\sim P1A-F6A \\sim P1C-F1C
 \\sim P1A-F4A \\sim P1A-F5A \\sim P1A-F1A \\sim P1C-F2C \\sim P1C-F5C \\sim
P1A-F2A \\sim P1B-F1B \\sim P1C-
 F3C \\sim P1A-F3A \\sim P1C-F6C
 with sigma of 0.02
3. Rigid body (RIGU) restrains
 F3B, P1B, F6B, F2B, F1B, F5B, F4B
 with sigma for 1-2 distances of 0.004 and sigma for 1-3 distances of 0.004
 F3C, P1C, F1C, F2C, F4C, F5C, F6C
 with sigma for 1-2 distances of 0.004 and sigma for 1-3 distances of 0.004
 F3A, P1A, F4A, F5A, F2A, F6A, F1A
 with sigma for 1-2 distances of 0.004 and sigma for 1-3 distances of 0.004
4. Others
 Fixed Sof: Mo2A(0.58) Mo1A(0.76) O4A(0.58) C14A(0.58) C18A(0.63) H18A(0.63)
 C19A(0.63) H19A(0.63) C4A(0.68) H4A(0.68) C12A(0.58) H12A(0.58) O1A(0.68)
 O3B(0.58) C3A(0.68) H3A(0.68) C8A(0.58) H8A(0.58) C5A(0.68) H5A(0.68)
 C9A(0.58) H9A(0.58) O2A(0.68) C1A(0.68) H1A(0.68) C13B(0.58) C2A(0.68)
 H2A(0.68) C7A(0.68) C6A(0.68) C11A(0.58) H11A(0.58) C10A(0.58) H10A(0.58)
 C11B(0.42) H11B(0.42) C10B(0.42) H10B(0.42) C9B(0.42) H9B(0.42) C8B(0.42)
 H8B(0.42) C12B(0.42) H12B(0.42) C14B(0.42) O4B(0.42) O3A(0.42) C13A(0.42)
 C6B(0.32) O1B(0.32) C3B(0.32) H3B(0.32) C4B(0.32) H4B(0.32) C5B(0.32)
 H5B(0.32) C1B(0.32) H1B(0.32) C2B(0.32) H2B(0.32) O2B(0.32) C7B(0.32)
 C18B(0.37) H18B(0.37) C19B(0.37) H19B(0.37) Mo1B(0.24) Mo2B(0.42) P1A(0.35)
 F4A(0.35) F5A(0.35) F2A(0.35) F6A(0.35) F1A(0.35) F3A(0.35) P1B(0.25)
 F4B(0.25) F1B(0.25) F2B(0.25) F3B(0.25) F6B(0.25) F5B(0.25) P1C(0.4) F1C(0.4)
 F2C(0.4) F3C(0.4) F4C(0.4) F5C(0.4) F6C(0.4)
5.a Aromatic/amide H refined with riding coordinates:
 C15(H15), C16(H16), C18A(H18A), C19A(H19A), C4A(H4A), C12A(H12A), C3A(H3A),
 C8A(H8A), C5A(H5A), C9A(H9A), C1A(H1A), C2A(H2A), C11A(H11A), C10A(H10A),
 C11B(H11B), C10B(H10B), C9B(H9B), C8B(H8B), C12B(H12B), C3B(H3B), C4B(H4B),
 C5B(H5B), C1B(H1B), C2B(H2B), C18B(H18B), C19B(H19B)
5.b Idealised Me refined as rotating group:
 C21(H21A,H21B,H21C), C23(H23A,H23B,H23C)
;
_smtbx_masks_void_probe_radius 1.2
_smtbx_masks_void_truncation_radius 1.2
_olex2_submission_special_instructions 'No special instructions were received'
_oxdiff_exptl_absorpt_empirical_details
;
Empirical correction (ABSPACK) includes:
- Absorption correction using spherical harmonics
- Frame scaling
;
_oxdiff_exptl_absorpt_empirical_full_max 1.928
_oxdiff_exptl_absorpt_empirical_full_min 0.594

loop_
_space_group_symop_operation_xyz
'x, y, z'
'-x, -y, -z'

loop_
_atom_site_label
_atom_site_type_symbol
_atom_site_fract_x
_atom_site_fract_y
_atom_site_fract_z
_atom_site_U_iso_or_equiv
_atom_site_adp_type
_atom_site_occupancy
_atom_site_site_symmetry_order
_atom_site_calc_flag
_atom_site_refinement_flags_posn
_atom_site_refinement_flags_adp
_atom_site_refinement_flags_occupancy
_atom_site_disorder_assembly
_atom_site_disorder_group
Ag1 Ag 0.86902(2) 0.52715(2) 0.44647(2) 0.03356(6) Uani 1 1 d . . . . .
Mo2A Mo 0.80129(19) 0.4907(2) 0.7348(2) 0.0332(3) Uani 0.58 1 d . . P A 1
Mo1A Mo 0.72514(9) 0.26994(10) 0.57354(9) 0.03578(16) Uani 0.76 1 d . . P A 1
As2 As 0.90970(3) 0.43236(3) 0.60591(3) 0.03655(8) Uani 1 1 d . . . . .
As1 As 0.68449(3) 0.45128(3) 0.52447(3) 0.03910(9) Uani 1 1 d . . . . .
N1 N 0.7368(3) 0.5116(2) 0.2653(2) 0.0384(6) Uani 1 1 d . . . . .
O4A O 1.0509(10) 0.4489(7) 0.8930(6) 0.0473(15) Uani 0.58 1 d . . P A 1
N2 N 0.9049(3) 0.7139(3) 0.5056(2) 0.0506(7) Uani 1 1 d . . . . .
C20 C 0.9031(3) 0.7927(3) 0.5505(3) 0.0419(7) Uani 1 1 d . . . . .
C17 C 0.5511(3) 0.5021(3) 0.0548(2) 0.0348(6) Uani 1 1 d . . . . .
C15 C 0.7198(3) 0.5985(3) 0.2350(2) 0.0378(6) Uani 1 1 d . . . . .
H15 H 0.772236 0.664920 0.286728 0.045 Uiso 1 1 calc R U . . .
C16 C 0.6295(3) 0.5975(3) 0.1319(2) 0.0359(6) Uani 1 1 d . . . . .
H16 H 0.621516 0.662041 0.114230 0.043 Uiso 1 1 calc R U . . .
C14A C 0.9573(19) 0.4665(10) 0.8326(12) 0.038(2) Uani 0.58 1 d . . P A 1
C18A C 0.5853(10) 0.4138(9) 0.0803(8) 0.042(2) Uani 0.63 1 d . . P B 1
H18A H 0.546232 0.348078 0.025459 0.051 Uiso 0.63 1 calc R U P B 1
C21 C 0.9018(5) 0.8934(3) 0.6087(5) 0.0704(13) Uani 1 1 d . . . . .
H21A H 0.848209 0.926997 0.556444 0.106 Uiso 1 1 calc R U . . .
H21B H 0.996231 0.938794 0.649362 0.106 Uiso 1 1 calc R U . . .
H21C H 0.859967 0.882963 0.659762 0.106 Uiso 1 1 calc R U . . .
C19A C 0.6773(11) 0.4186(11) 0.1860(9) 0.043(2) Uani 0.63 1 d . . P B 1
H19A H 0.697959 0.356060 0.202113 0.052 Uiso 0.63 1 calc R U P B 1
C4A C 0.8010(14) 0.2141(11) 0.7368(8) 0.045(2) Uani 0.68 1 d . . P A 1
H4A H 0.812833 0.255767 0.805408 0.054 Uiso 0.68 1 calc R U P A 1
C12A C 0.7361(18) 0.4689(14) 0.8712(12) 0.047(3) Uani 0.58 1 d . . P A 1
H12A H 0.783203 0.433312 0.920820 0.056 Uiso 0.58 1 calc R U P A 1
O1A O 0.7115(7) 0.2228(4) 0.3374(4) 0.0664(13) Uani 0.68 1 d . . P A 1
O3B O 0.9345(11) 0.7153(7) 0.7556(6) 0.081(3) Uani 0.58 1 d . . P A 2
C3A C 0.6789(12) 0.1394(13) 0.6564(12) 0.054(3) Uani 0.68 1 d . . P A 1
H3A H 0.593835 0.122344 0.662604 0.065 Uiso 0.68 1 calc R U P A 1
C8A C 0.6189(18) 0.4209(8) 0.7786(14) 0.044(3) Uani 0.58 1 d . . P A 1
H8A H 0.570141 0.348156 0.754448 0.053 Uiso 0.58 1 calc R U P A 1
C5A C 0.9034(8) 0.2143(6) 0.6939(6) 0.0440(15) Uani 0.68 1 d . . P A 1
H5A H 0.996635 0.255561 0.729763 0.053 Uiso 0.68 1 calc R U P A 1
N3 N 0.8258(7) 0.2706(5) -0.0108(4) 0.1063(18) Uani 1 1 d . . . . .
C9A C 0.5827(13) 0.4989(10) 0.7246(9) 0.049(3) Uani 0.58 1 d . . P A 1
H9A H 0.506395 0.488062 0.657338 0.058 Uiso 0.58 1 calc R U P A 1
O2A O 0.4104(7) 0.2413(8) 0.4831(7) 0.095(2) Uani 0.68 1 d . . P A 1
C1A C 0.8402(9) 0.1421(6) 0.5888(8) 0.0496(15) Uani 0.68 1 d . . P A 1
H1A H 0.883722 0.127923 0.540967 0.059 Uiso 0.68 1 calc R U P A 1
C13B C 0.8764(14) 0.6279(13) 0.7447(10) 0.067(4) Uani 0.58 1 d . . P A 2
C2A C 0.7027(10) 0.0944(7) 0.5662(7) 0.058(2) Uani 0.68 1 d . . P A 1
H2A H 0.637960 0.041533 0.501921 0.070 Uiso 0.68 1 calc R U P A 1
C7A C 0.5261(11) 0.2552(9) 0.5156(9) 0.058(2) Uani 0.68 1 d . . P A 1
C6A C 0.7146(8) 0.2393(5) 0.4229(5) 0.0461(13) Uani 0.68 1 d . . P A 1
C11A C 0.7784(12) 0.5779(10) 0.8838(9) 0.061(3) Uani 0.58 1 d . . P A 1
H11A H 0.855184 0.628601 0.942662 0.073 Uiso 0.58 1 calc R U P A 1
C10A C 0.6826(14) 0.5967(10) 0.7906(10) 0.067(4) Uani 0.58 1 d . . P A 1
H10A H 0.684743 0.663067 0.774857 0.081 Uiso 0.58 1 calc R U P A 1
C22 C 0.7669(8) 0.2109(5) 0.0156(5) 0.096(2) Uani 1 1 d . . . . .
C23 C 0.6911(10) 0.1348(6) 0.0524(7) 0.128(3) Uani 1 1 d . . . . .
H23A H 0.746361 0.140180 0.129169 0.191 Uiso 1 1 calc R U . . .
H23B H 0.672318 0.063044 0.007559 0.191 Uiso 1 1 calc R U . . .
H23C H 0.604070 0.150281 0.045170 0.191 Uiso 1 1 calc R U . . .
C11B C 0.7177(13) 0.5516(15) 0.8651(13) 0.053(4) Uani 0.42 1 d . . P A 2
H11B H 0.782200 0.611391 0.922119 0.064 Uiso 0.42 1 calc R U P A 2
C10B C 0.6190(16) 0.5556(15) 0.7637(11) 0.051(4) Uani 0.42 1 d . . P A 2
H10B H 0.606499 0.617863 0.742287 0.061 Uiso 0.42 1 calc R U P A 2
C9B C 0.5438(15) 0.4522(12) 0.7011(14) 0.045(3) Uani 0.42 1 d . . P A 2
H9B H 0.470947 0.431940 0.630155 0.054 Uiso 0.42 1 calc R U P A 2
C8B C 0.596(2) 0.3827(13) 0.7626(17) 0.041(3) Uani 0.42 1 d . . P A 2
H8B H 0.564438 0.307753 0.738862 0.049 Uiso 0.42 1 calc R U P A 2
C12B C 0.705(3) 0.445(2) 0.868(2) 0.052(6) Uani 0.42 1 d . . P A 2
H12B H 0.756782 0.420010 0.926157 0.062 Uiso 0.42 1 calc R U P A 2
C14B C 0.958(2) 0.4367(13) 0.8137(15) 0.036(3) Uani 0.42 1 d . . P A 2
O4B O 1.0525(15) 0.4135(14) 0.8642(9) 0.073(4) Uani 0.42 1 d . . P A 2
O3A O 1.0076(13) 0.6967(9) 0.7540(7) 0.085(4) Uani 0.42 1 d . . P A 1
C13A C 0.9302(15) 0.6215(9) 0.7441(10) 0.050(3) Uani 0.42 1 d . . P A 1
C6B C 0.6531(15) 0.2506(11) 0.3993(11) 0.043(3) Uani 0.32 1 d . . P A 2
O1B O 0.6256(14) 0.2302(9) 0.3068(8) 0.065(3) Uani 0.32 1 d . . P A 2
C3B C 0.634(3) 0.141(2) 0.629(2) 0.054(6) Uani 0.32 1 d . . P A 2
H3B H 0.554235 0.135480 0.642679 0.064 Uiso 0.32 1 calc R U P A 2
C4B C 0.772(4) 0.195(2) 0.7014(16) 0.053(6) Uani 0.32 1 d . . P A 2
H4B H 0.801058 0.229487 0.776464 0.063 Uiso 0.32 1 calc R U P A 2
C5B C 0.861(2) 0.1902(15) 0.6479(15) 0.049(4) Uani 0.32 1 d . . P A 2
H5B H 0.956859 0.222204 0.678464 0.059 Uiso 0.32 1 calc R U P A 2
C1B C 0.776(2) 0.1275(14) 0.5386(14) 0.056(4) Uani 0.32 1 d . . P A 2
H1B H 0.805462 0.109401 0.482285 0.068 Uiso 0.32 1 calc R U P A 2
C2B C 0.643(2) 0.0979(13) 0.5289(14) 0.052(4) Uani 0.32 1 d . . P A 2
H2B H 0.567502 0.054143 0.464167 0.062 Uiso 0.32 1 calc R U P A 2
O2B O 0.3974(13) 0.2901(11) 0.5114(14) 0.069(4) Uani 0.32 1 d . . P A 2
C7B C 0.509(2) 0.2895(16) 0.5302(18) 0.046(4) Uani 0.32 1 d . . P A 2
C18B C 0.5476(17) 0.4087(16) 0.0940(14) 0.036(3) Uani 0.37 1 d . . P B 2
H18B H 0.483739 0.342428 0.049888 0.043 Uiso 0.37 1 calc R U P B 2
C19B C 0.6406(18) 0.4208(17) 0.1973(15) 0.036(3) Uani 0.37 1 d . . P B 2
H19B H 0.637920 0.360284 0.224250 0.043 Uiso 0.37 1 calc R U P B 2
Mo1B Mo 0.6921(3) 0.2773(3) 0.5546(3) 0.0293(4) Uani 0.24 1 d . . P A 2
Mo2B Mo 0.7710(3) 0.4776(2) 0.7273(3) 0.0307(4) Uani 0.42 1 d . . P A 2
P1A P 0.3007(10) 0.0925(9) 0.7305(8) 0.0425(13) Uani 0.35 1 d D . P C 1
F4A F 0.2006(19) 0.156(2) 0.7542(18) 0.056(3) Uani 0.35 1 d D . P C 1
F5A F 0.1813(13) 0.0222(19) 0.6175(12) 0.094(5) Uani 0.35 1 d D . P C 1
F2A F 0.3950(15) 0.0268(12) 0.7015(14) 0.081(4) Uani 0.35 1 d D . P C 1
F6A F 0.4249(11) 0.1693(10) 0.8378(9) 0.067(3) Uani 0.35 1 d D . P C 1
F1A F 0.3489(13) 0.1651(13) 0.6632(11) 0.072(3) Uani 0.35 1 d D . P C 1
F3A F 0.268(2) 0.0137(17) 0.7968(18) 0.079(5) Uani 0.35 1 d D . P C 1
P1B P 0.3523(15) 0.0852(11) 0.7651(11) 0.084(4) Uani 0.25 1 d D . P D 2
F4B F 0.251(3) 0.147(2) 0.787(3) 0.158(10) Uani 0.25 1 d D . P D 2
F1B F 0.340(3) 0.103(3) 0.6517(16) 0.133(7) Uani 0.25 1 d D . P D 2
F2B F 0.454(3) 0.0264(19) 0.741(3) 0.094(6) Uani 0.25 1 d D . P D 2
F3B F 0.387(3) 0.0538(18) 0.8740(14) 0.163(8) Uani 0.25 1 d D . P D 2
F6B F 0.4778(17) 0.1877(11) 0.827(2) 0.091(6) Uani 0.25 1 d D . P D 2
F5B F 0.2346(15) -0.0215(11) 0.7062(19) 0.099(6) Uani 0.25 1 d D . P D 2
P1C P 0.3181(13) 0.0878(9) 0.7489(9) 0.062(3) Uani 0.4 1 d D . P E 3
F1C F 0.204(3) 0.147(2) 0.732(2) 0.088(6) Uani 0.4 1 d D . P E 3
F2C F 0.227(3) 0.024(2) 0.6274(12) 0.167(9) Uani 0.4 1 d D . P E 3
F3C F 0.435(2) 0.0296(16) 0.769(2) 0.163(9) Uani 0.4 1 d D . P E 3
F4C F 0.392(2) 0.1520(15) 0.8730(9) 0.139(6) Uani 0.4 1 d D . P E 3
F5C F 0.382(2) 0.1859(9) 0.7174(18) 0.129(7) Uani 0.4 1 d D . P E 3
F6C F 0.226(2) 0.0002(19) 0.775(2) 0.092(6) Uani 0.4 1 d D . P E 3

loop_
_atom_site_aniso_label
_atom_site_aniso_U_11
_atom_site_aniso_U_22
_atom_site_aniso_U_33
_atom_site_aniso_U_23
_atom_site_aniso_U_13
_atom_site_aniso_U_12
Ag1 0.02956(10) 0.04778(13) 0.02747(9) 0.01748(8) 0.01121(8) 0.01435(9)
Mo2A 0.0263(7) 0.0445(4) 0.0248(3) 0.0153(3) 0.0057(4) 0.0054(4)
Mo1A 0.0316(4) 0.0441(3) 0.0384(4) 0.0177(2) 0.0197(3) 0.0087(3)
As2 0.02474(15) 0.0525(2) 0.04383(18) 0.02886(16) 0.01734(13) 0.01480(14)
As1 0.02816(16) 0.0692(2) 0.02916(15) 0.02298(15) 0.01329(13) 0.02215(16)
N1 0.0335(12) 0.0534(16) 0.0290(11) 0.0164(11) 0.0104(10) 0.0139(11)
O4A 0.045(3) 0.073(4) 0.027(3) 0.020(3) 0.011(3) 0.025(3)
N2 0.0598(19) 0.0556(19) 0.0446(15) 0.0190(14) 0.0221(14) 0.0289(15)
C20 0.0348(15) 0.0468(19) 0.0473(17) 0.0156(14) 0.0183(14) 0.0133(13)
C17 0.0327(14) 0.0468(17) 0.0263(13) 0.0127(12) 0.0111(11) 0.0139(12)
C15 0.0310(14) 0.0506(18) 0.0289(13) 0.0151(12) 0.0103(11) 0.0051(12)
C16 0.0343(14) 0.0467(17) 0.0301(13) 0.0184(12) 0.0135(12) 0.0114(13)
C14A 0.052(4) 0.038(6) 0.025(4) 0.005(4) 0.014(3) 0.016(4)
C18A 0.049(6) 0.047(4) 0.025(3) 0.010(2) 0.008(3) 0.019(4)
C21 0.060(2) 0.046(2) 0.096(4) 0.005(2) 0.031(3) 0.0119(19)
C19A 0.045(6) 0.058(4) 0.031(3) 0.013(3) 0.012(3) 0.030(4)
C4A 0.059(5) 0.048(6) 0.046(5) 0.024(5) 0.033(5) 0.022(4)
C12A 0.065(8) 0.064(7) 0.026(3) 0.021(4) 0.030(4) 0.022(6)
O1A 0.098(4) 0.058(3) 0.042(2) 0.013(2) 0.031(3) 0.016(3)
O3B 0.152(9) 0.049(4) 0.054(3) 0.022(3) 0.051(5) 0.033(5)
C3A 0.053(6) 0.058(5) 0.065(6) 0.033(5) 0.035(5) 0.011(5)
C8A 0.050(6) 0.054(6) 0.045(5) 0.017(5) 0.031(4) 0.023(5)
C5A 0.051(4) 0.046(4) 0.044(4) 0.023(3) 0.021(3) 0.020(3)
N3 0.143(5) 0.106(4) 0.084(3) 0.057(3) 0.043(3) 0.046(4)
C9A 0.056(8) 0.074(10) 0.032(6) 0.022(6) 0.022(6) 0.039(7)
O2A 0.030(3) 0.141(8) 0.106(6) 0.053(6) 0.020(3) 0.007(4)
C1A 0.068(5) 0.043(4) 0.056(5) 0.025(4) 0.040(4) 0.017(4)
C13B 0.104(9) 0.087(8) 0.043(4) 0.032(4) 0.044(6) 0.055(8)
C2A 0.077(6) 0.046(4) 0.061(5) 0.026(4) 0.035(4) 0.010(4)
C7A 0.036(4) 0.079(7) 0.059(5) 0.022(5) 0.025(3) -0.001(4)
C6A 0.059(4) 0.040(3) 0.041(3) 0.012(2) 0.022(3) 0.013(3)
C11A 0.088(8) 0.058(6) 0.031(4) 0.010(3) 0.016(6) 0.026(6)
C10A 0.110(10) 0.057(6) 0.042(5) 0.014(4) 0.030(6) 0.044(6)
C22 0.147(6) 0.087(4) 0.074(3) 0.046(3) 0.046(4) 0.054(4)
C23 0.175(8) 0.101(5) 0.124(6) 0.070(5) 0.064(6) 0.036(5)
C11B 0.059(8) 0.076(11) 0.042(8) 0.019(7) 0.031(7) 0.036(8)
C10B 0.065(10) 0.082(15) 0.032(9) 0.023(8) 0.031(8) 0.052(10)
C9B 0.044(7) 0.071(10) 0.046(7) 0.026(7) 0.030(6) 0.039(7)
C8B 0.038(7) 0.069(10) 0.045(8) 0.037(8) 0.030(6) 0.035(8)
C12B 0.063(11) 0.083(14) 0.062(9) 0.056(9) 0.052(8) 0.050(11)
C14B 0.034(5) 0.047(9) 0.026(7) 0.015(6) 0.011(5) 0.006(6)
O4B 0.038(4) 0.156(15) 0.035(6) 0.038(7) 0.015(5) 0.037(8)
O3A 0.113(9) 0.069(7) 0.033(4) 0.009(4) 0.014(5) -0.031(6)
C13A 0.078(9) 0.030(5) 0.023(4) 0.008(3) 0.014(5) -0.013(5)
C6B 0.050(8) 0.047(7) 0.035(6) 0.013(5) 0.017(6) 0.014(6)
O1B 0.087(8) 0.061(6) 0.035(5) 0.004(4) 0.021(5) 0.007(6)
C3B 0.068(16) 0.035(7) 0.077(17) 0.021(10) 0.048(13) 0.015(10)
C4B 0.087(19) 0.040(10) 0.039(11) 0.011(9) 0.031(13) 0.026(11)
C5B 0.058(11) 0.055(10) 0.039(9) 0.018(8) 0.020(8) 0.025(8)
C1B 0.085(12) 0.054(8) 0.050(9) 0.020(8) 0.041(9) 0.035(9)
C2B 0.081(12) 0.035(6) 0.052(9) 0.020(6) 0.040(8) 0.012(8)
O2B 0.022(4) 0.071(8) 0.101(9) 0.007(7) 0.022(5) 0.005(5)
C7B 0.029(7) 0.049(9) 0.050(7) -0.004(6) 0.016(5) 0.004(6)
C18B 0.038(7) 0.044(5) 0.027(5) 0.011(4) 0.016(4) 0.010(5)
C19B 0.040(8) 0.050(6) 0.025(5) 0.013(4) 0.012(5) 0.028(6)
Mo1B 0.0217(10) 0.0373(8) 0.0335(11) 0.0121(7) 0.0141(8) 0.0110(7)
Mo2B 0.0312(10) 0.0444(10) 0.0268(7) 0.0170(6) 0.0154(8) 0.0200(8)
P1A 0.039(2) 0.042(3) 0.055(3) 0.0179(19) 0.0266(18) 0.0119(17)
F4A 0.041(5) 0.068(7) 0.068(6) 0.023(5) 0.028(5) 0.018(5)
F5A 0.065(5) 0.117(10) 0.069(6) -0.014(6) 0.038(4) -0.026(5)
F2A 0.087(8) 0.054(5) 0.144(11) 0.030(6) 0.087(8) 0.032(6)
F6A 0.049(5) 0.068(7) 0.064(6) 0.013(5) 0.007(4) 0.011(4)
F1A 0.067(5) 0.082(9) 0.086(7) 0.046(7) 0.049(5) 0.009(5)
F3A 0.093(13) 0.083(9) 0.113(12) 0.062(9) 0.076(11) 0.040(8)
P1B 0.103(9) 0.049(5) 0.115(8) -0.004(5) 0.088(7) -0.010(5)
F4B 0.118(17) 0.080(12) 0.27(3) -0.041(16) 0.14(2) -0.010(10)
F1B 0.147(18) 0.143(19) 0.121(11) 0.053(13) 0.072(12) 0.020(15)
F2B 0.101(13) 0.058(8) 0.153(17) 0.029(9) 0.095(13) 0.004(8)
F3B 0.22(2) 0.132(16) 0.103(10) 0.017(9) 0.091(12) -0.051(13)
F6B 0.085(10) 0.042(6) 0.146(14) 0.018(6) 0.067(10) -0.007(6)
F5B 0.083(8) 0.062(7) 0.142(14) -0.014(8) 0.069(10) -0.010(6)
P1C 0.075(6) 0.040(4) 0.074(5) 0.011(3) 0.042(4) 0.004(3)
F1C 0.091(9) 0.067(9) 0.119(14) 0.048(9) 0.044(8) 0.029(7)
F2C 0.26(2) 0.117(13) 0.067(6) -0.022(7) 0.051(10) 0.012(14)
F3C 0.093(10) 0.103(10) 0.29(3) 0.024(12) 0.082(13) 0.045(8)
F4C 0.161(15) 0.119(11) 0.075(7) 0.003(7) -0.008(7) 0.043(9)
F5C 0.203(17) 0.057(5) 0.209(16) 0.033(9) 0.179(16) 0.029(8)
F6C 0.077(9) 0.086(8) 0.135(11) 0.078(8) 0.045(8) 0.024(6)

loop_
_atom_type_symbol
_atom_type_description
_atom_type_scat_dispersion_real
_atom_type_scat_dispersion_imag
_atom_type_scat_source
C C 0.0159 0.0077 'International Tables Vol C Tables 4.2.6.8 and 6.1.1.4'
H H 0.0000 0.0000 'International Tables Vol C Tables 4.2.6.8 and 6.1.1.4'
Ag Ag 0.1266 3.5824 'International Tables Vol C Tables 4.2.6.8 and 6.1.1.4'
As As -1.1920 0.8741 'International Tables Vol C Tables 4.2.6.8 and 6.1.1.4'
F F 0.0638 0.0444 'International Tables Vol C Tables 4.2.6.8 and 6.1.1.4'
Mo Mo -0.1627 2.3047 'International Tables Vol C Tables 4.2.6.8 and 6.1.1.4'
N N 0.0271 0.0147 'International Tables Vol C Tables 4.2.6.8 and 6.1.1.4'
O O 0.0440 0.0271 'International Tables Vol C Tables 4.2.6.8 and 6.1.1.4'
P P 0.2712 0.3600 'International Tables Vol C Tables 4.2.6.8 and 6.1.1.4'

loop_
_exptl_crystal_face_index_h
_exptl_crystal_face_index_k
_exptl_crystal_face_index_l
_exptl_crystal_face_perp_dist
-8 1 4 0.0423
8 -1 -4 0.0326
-6 8 0 0.0554
4 -9 1 0.0650
-3 -8 4 0.0584
-7 0 -1 0.0400
0 -1 -9 0.0440
7 -1 -1 0.0253
0 1 9 0.0195
0 -5 -6 0.0557
-6 -2 -1 0.0420
-7 5 5 0.0408
-5 8 -3 0.0547

loop_
_geom_angle_atom_site_label_1
_geom_angle_atom_site_label_2
_geom_angle_atom_site_label_3
_geom_angle
_geom_angle_site_symmetry_1
_geom_angle_site_symmetry_3
_geom_angle_publ_flag
As2 Ag1 Ag1 55.199(9) 2_766 2_766 ?
As2 Ag1 Ag1 57.888(9) . 2_766 ?
As2 Ag1 As2 113.087(10) . 2_766 ?
As2 Ag1 As1 52.302(10) . . ?
As1 Ag1 Ag1 109.998(12) . 2_766 ?
As1 Ag1 As2 164.634(13) . 2_766 ?
N1 Ag1 Ag1 131.56(7) . 2_766 ?
N1 Ag1 As2 145.00(7) . . ?
N1 Ag1 As2 85.77(7) . 2_766 ?
N1 Ag1 As1 104.49(7) . . ?
N1 Ag1 N2 94.78(10) . . ?
N2 Ag1 Ag1 109.69(8) . 2_766 ?
N2 Ag1 As2 88.23(8) . 2_766 ?
N2 Ag1 As2 114.17(7) . . ?
N2 Ag1 As1 102.03(8) . . ?
As2 Mo2A Mo1A 51.75(5) . . ?
As2 Mo2A As1 55.15(6) . . ?
As1 Mo2A Mo1A 55.86(5) . . ?
C14A Mo2A Mo1A 91.4(3) . . ?
C14A Mo2A As2 80.0(4) . . ?
C14A Mo2A As1 134.4(4) . . ?
C14A Mo2A C12A 79.0(7) . . ?
C14A Mo2A C8A 106.1(7) . . ?
C14A Mo2A C9A 137.1(6) . . ?
C14A Mo2A C11A 86.9(5) . . ?
C14A Mo2A C10A 122.5(4) . . ?
C14A Mo2A C13A 84.9(7) . . ?
C12A Mo2A Mo1A 108.2(5) . . ?
C12A Mo2A As2 150.4(5) . . ?
C12A Mo2A As1 137.1(5) . . ?
C12A Mo2A C8A 34.1(6) . . ?
C12A Mo2A C9A 58.1(6) . . ?
C12A Mo2A C11A 36.0(5) . . ?
C12A Mo2A C10A 59.1(6) . . ?
C8A Mo2A Mo1A 87.0(3) . . ?
C8A Mo2A As2 138.7(3) . . ?
C8A Mo2A As1 103.0(4) . . ?
C9A Mo2A Mo1A 100.5(3) . . ?
C9A Mo2A As2 138.4(3) . . ?
C9A Mo2A As1 84.1(3) . . ?
C9A Mo2A C8A 35.0(5) . . ?
C11A Mo2A Mo1A 143.7(4) . . ?
C11A Mo2A As2 160.6(3) . . ?
C11A Mo2A As1 138.6(3) . . ?
C11A Mo2A C8A 59.0(5) . . ?
C11A Mo2A C9A 59.6(4) . . ?
C11A Mo2A C10A 36.1(4) . . ?
C10A Mo2A Mo1A 135.9(3) . . ?
C10A Mo2A As2 150.3(4) . . ?
C10A Mo2A As1 102.5(3) . . ?
C10A Mo2A C8A 58.8(5) . . ?
C10A Mo2A C9A 35.7(4) . . ?
C13A Mo2A Mo1A 126.2(4) . . ?
C13A Mo2A As2 74.9(4) . . ?
C13A Mo2A As1 90.6(4) . . ?
C13A Mo2A C12A 123.4(6) . . ?
C13A Mo2A C8A 145.3(5) . . ?
C13A Mo2A C9A 118.1(6) . . ?
C13A Mo2A C11A 89.8(5) . . ?
C13A Mo2A C10A 87.3(6) . . ?
As2 Mo1A Mo2A 52.49(5) . . ?
As2 Mo1A As1 53.90(3) . . ?
As1 Mo1A Mo2A 52.22(6) . . ?
C4A Mo1A Mo2A 83.8(3) . . ?
C4A Mo1A As2 105.9(3) . . ?
C4A Mo1A As1 135.7(3) . . ?
C3A Mo1A Mo2A 109.3(4) . . ?
C3A Mo1A As2 140.6(3) . . ?
C3A Mo1A As1 148.4(4) . . ?
C3A Mo1A C4A 34.9(4) . . ?
C3A Mo1A C5A 58.1(3) . . ?
C5A Mo1A Mo2A 94.5(2) . . ?
C5A Mo1A As2 86.43(19) . . ?
C5A Mo1A As1 137.9(2) . . ?
C5A Mo1A C4A 35.1(4) . . ?
C1A Mo1A Mo2A 129.0(3) . . ?
C1A Mo1A As2 102.9(2) . . ?
C1A Mo1A As1 152.57(17) . . ?
C1A Mo1A C4A 58.7(4) . . ?
C1A Mo1A C3A 58.6(4) . . ?
C1A Mo1A C5A 35.1(3) . . ?
C1A Mo1A C2A 35.6(3) . . ?
C2A Mo1A Mo2A 142.3(2) . . ?
C2A Mo1A As2 138.5(2) . . ?
C2A Mo1A As1 162.8(2) . . ?
C2A Mo1A C4A 58.9(4) . . ?
C2A Mo1A C3A 35.3(5) . . ?
C2A Mo1A C5A 58.8(3) . . ?
C7A Mo1A Mo2A 93.8(3) . . ?
C7A Mo1A As2 126.0(3) . . ?
C7A Mo1A As1 72.2(3) . . ?
C7A Mo1A C4A 111.0(5) . . ?
C7A Mo1A C3A 85.5(4) . . ?
C7A Mo1A C5A 143.3(4) . . ?
C7A Mo1A C1A 129.7(4) . . ?
C7A Mo1A C2A 94.7(4) . . ?
C7A Mo1A C6A 90.2(4) . . ?
C6A Mo1A Mo2A 127.2(2) . . ?
C6A Mo1A As2 83.6(2) . . ?
C6A Mo1A As1 79.7(2) . . ?
C6A Mo1A C4A 142.1(4) . . ?
C6A Mo1A C3A 123.5(5) . . ?
C6A Mo1A C5A 112.4(3) . . ?
C6A Mo1A C1A 83.5(3) . . ?
C6A Mo1A C2A 89.4(3) . . ?
Ag1 As2 Ag1 66.914(10) . 2_766 ?
Ag1 As2 Mo2B 113.63(8) . . ?
Mo2A As2 Ag1 146.91(5) . 2_766 ?
Mo2A As2 Ag1 113.93(6) . . ?
Mo1A As2 Ag1 135.24(3) . 2_766 ?
Mo1A As2 Ag1 117.20(2) . . ?
Mo1A As2 Mo2A 75.75(6) . . ?
As1 As2 Ag1 131.841(16) . 2_766 ?
As1 As2 Ag1 65.229(12) . . ?
As1 As2 Mo2A 63.28(5) . . ?
As1 As2 Mo1A 67.09(2) . . ?
As1 As2 Mo1B 58.60(5) . . ?
As1 As2 Mo2B 59.14(7) . . ?
Mo1B As2 Ag1 109.75(6) . . ?
Mo1B As2 Mo2B 68.29(10) . . ?
Mo2A As1 Ag1 110.55(5) . . ?
Mo2A As1 Mo1A 71.93(7) . . ?
Mo1A As1 Ag1 109.02(3) . . ?
As2 As1 Ag1 62.469(11) . . ?
As2 As1 Mo2A 61.57(5) . . ?
As2 As1 Mo1A 59.01(2) . . ?
As2 As1 Mo1B 65.64(6) . . ?
As2 As1 Mo2B 66.62(6) . . ?
Mo1B As1 Ag1 112.90(8) . . ?
Mo1B As1 Mo2B 73.69(11) . . ?
Mo2B As1 Ag1 117.36(6) . . ?
C15 N1 Ag1 118.8(2) . . ?
C15 N1 C19A 117.1(6) . . ?
C15 N1 C19B 115.3(8) . . ?
C19A N1 Ag1 124.1(5) . . ?
C19B N1 Ag1 122.2(8) . . ?
C20 N2 Ag1 160.4(3) . . ?
N2 C20 C21 179.5(5) . . ?
C16 C17 C17 121.3(4) . 2_665 ?
C16 C17 C18B 116.5(8) . . ?
C18A C17 C17 122.1(6) . 2_665 ?
C18A C17 C16 116.1(5) . . ?
C18B C17 C17 120.4(8) . 2_665 ?
N1 C15 H15 118.3 . . ?
N1 C15 C16 123.4(3) . . ?
C16 C15 H15 118.3 . . ?
C17 C16 C15 119.8(3) . . ?
C17 C16 H16 120.1 . . ?
C15 C16 H16 120.1 . . ?
O4A C14A Mo2A 177.9(15) . . ?
C17 C18A H18A 119.4 . . ?
C17 C18A C19A 121.2(10) . . ?
C19A C18A H18A 119.4 . . ?
C20 C21 H21A 109.5 . . ?
C20 C21 H21B 109.5 . . ?
C20 C21 H21C 109.5 . . ?
H21A C21 H21B 109.5 . . ?
H21A C21 H21C 109.5 . . ?
H21B C21 H21C 109.5 . . ?
N1 C19A C18A 120.8(11) . . ?
N1 C19A H19A 119.6 . . ?
C18A C19A H19A 119.6 . . ?
Mo1A C4A H4A 122.7 . . ?
C3A C4A Mo1A 70.1(7) . . ?
C3A C4A H4A 126.8 . . ?
C3A C4A C5A 106.4(9) . . ?
C5A C4A Mo1A 72.1(5) . . ?
C5A C4A H4A 126.8 . . ?
Mo2A C12A H12A 118.6 . . ?
C8A C12A Mo2A 76.4(9) . . ?
C8A C12A H12A 124.4 . . ?
C8A C12A C11A 111.2(15) . . ?
C11A C12A Mo2A 72.2(8) . . ?
C11A C12A H12A 124.4 . . ?
Mo1A C3A H3A 120.3 . . ?
C4A C3A Mo1A 75.0(8) . . ?
C4A C3A H3A 125.2 . . ?
C2A C3A Mo1A 71.2(7) . . ?
C2A C3A C4A 109.7(11) . . ?
C2A C3A H3A 125.2 . . ?
Mo2A C8A H8A 123.7 . . ?
C12A C8A Mo2A 69.5(9) . . ?
C12A C8A H8A 126.1 . . ?
C12A C8A C9A 107.8(12) . . ?
C9A C8A Mo2A 72.3(8) . . ?
C9A C8A H8A 126.1 . . ?
Mo1A C5A H5A 123.3 . . ?
C4A C5A Mo1A 72.9(6) . . ?
C4A C5A H5A 126.2 . . ?
C1A C5A Mo1A 69.2(4) . . ?
C1A C5A C4A 107.5(7) . . ?
C1A C5A H5A 126.2 . . ?
Mo2A C9A H9A 122.6 . . ?
C8A C9A Mo2A 72.7(9) . . ?
C8A C9A H9A 126.5 . . ?
C8A C9A C10A 107.0(11) . . ?
C10A C9A Mo2A 69.9(7) . . ?
C10A C9A H9A 126.5 . . ?
Mo1A C1A H1A 118.5 . . ?
C5A C1A Mo1A 75.7(4) . . ?
C5A C1A H1A 125.4 . . ?
C2A C1A Mo1A 72.3(5) . . ?
C2A C1A C5A 109.1(7) . . ?
C2A C1A H1A 125.4 . . ?
O3B C13B Mo2B 178.2(9) . . ?
Mo1A C2A H2A 119.9 . . ?
C3A C2A Mo1A 73.4(7) . . ?
C3A C2A C1A 107.2(9) . . ?
C3A C2A H2A 126.4 . . ?
C1A C2A Mo1A 72.1(5) . . ?
C1A C2A H2A 126.4 . . ?
O2A C7A Mo1A 176.2(11) . . ?
O1A C6A Mo1A 178.5(7) . . ?
Mo2A C11A H11A 120.5 . . ?
C12A C11A Mo2A 71.8(8) . . ?
C12A C11A H11A 127.1 . . ?
C12A C11A C10A 105.8(12) . . ?
C10A C11A Mo2A 72.6(7) . . ?
C10A C11A H11A 127.1 . . ?
Mo2A C10A H10A 120.2 . . ?
C9A C10A Mo2A 74.4(6) . . ?
C9A C10A H10A 125.9 . . ?
C11A C10A Mo2A 71.3(7) . . ?
C11A C10A C9A 108.2(12) . . ?
C11A C10A H10A 125.9 . . ?
N3 C22 C23 178.6(8) . . ?
C22 C23 H23A 109.5 . . ?
C22 C23 H23B 109.5 . . ?
C22 C23 H23C 109.5 . . ?
H23A C23 H23B 109.5 . . ?
H23A C23 H23C 109.5 . . ?
H23B C23 H23C 109.5 . . ?
C10B C11B H11B 125.2 . . ?
C10B C11B Mo2B 71.0(8) . . ?
C12B C11B H11B 125.2 . . ?
C12B C11B C10B 109.7(17) . . ?
C12B C11B Mo2B 75.7(12) . . ?
Mo2B C11B H11B 119.8 . . ?
C11B C10B H10B 125.8 . . ?
C11B C10B Mo2B 72.4(8) . . ?
C9B C10B C11B 108.4(16) . . ?
C9B C10B H10B 125.8 . . ?
C9B C10B Mo2B 74.1(9) . . ?
Mo2B C10B H10B 119.5 . . ?
C10B C9B H9B 126.1 . . ?
C10B C9B C8B 107.8(15) . . ?
C10B C9B Mo2B 70.3(9) . . ?
C8B C9B H9B 126.1 . . ?
C8B C9B Mo2B 73.4(10) . . ?
Mo2B C9B H9B 121.9 . . ?
C9B C8B H8B 125.5 . . ?
C9B C8B C12B 108.9(16) . . ?
C9B C8B Mo2B 71.0(9) . . ?
C12B C8B H8B 125.5 . . ?
C12B C8B Mo2B 73.0(11) . . ?
Mo2B C8B H8B 122.1 . . ?
C11B C12B C8B 105.2(19) . . ?
C11B C12B H12B 127.4 . . ?
C11B C12B Mo2B 68.9(10) . . ?
C8B C12B H12B 127.4 . . ?
C8B C12B Mo2B 71.0(12) . . ?
Mo2B C12B H12B 124.3 . . ?
O4B C14B Mo2B 175.0(16) . . ?
O3A C13A Mo2A 177.1(12) . . ?
O1B C6B Mo1B 176.6(13) . . ?
C4B C3B H3B 128.2 . . ?
C4B C3B C2B 104(2) . . ?
C4B C3B Mo1B 76.2(19) . . ?
C2B C3B H3B 128.2 . . ?
C2B C3B Mo1B 70.4(14) . . ?
Mo1B C3B H3B 117.6 . . ?
C3B C4B H4B 124.4 . . ?
C3B C4B Mo1B 69.3(16) . . ?
C5B C4B C3B 111.2(19) . . ?
C5B C4B H4B 124.4 . . ?
C5B C4B Mo1B 73.8(13) . . ?
Mo1B C4B H4B 124.1 . . ?
C4B C5B H5B 127.2 . . ?
C4B C5B C1B 105.7(18) . . ?
C4B C5B Mo1B 72.6(14) . . ?
C1B C5B H5B 127.2 . . ?
C1B C5B Mo1B 69.5(9) . . ?
Mo1B C5B H5B 122.6 . . ?
C5B C1B H1B 125.9 . . ?
C5B C1B Mo1B 76.0(9) . . ?
C2B C1B C5B 108.1(15) . . ?
C2B C1B H1B 125.9 . . ?
C2B C1B Mo1B 70.4(9) . . ?
Mo1B C1B H1B 119.5 . . ?
C3B C2B H2B 124.4 . . ?
C3B C2B Mo1B 73.7(14) . . ?
C1B C2B C3B 111.3(19) . . ?
C1B C2B H2B 124.4 . . ?
C1B C2B Mo1B 75.4(10) . . ?
Mo1B C2B H2B 118.1 . . ?
O2B C7B Mo1B 175.5(16) . . ?
C17 C18B H18B 121.7 . . ?
C19B C18B C17 116.5(17) . . ?
C19B C18B H18B 121.7 . . ?
N1 C19B C18B 125.9(18) . . ?
N1 C19B H19B 117.1 . . ?
C18B C19B H19B 117.1 . . ?
As2 Mo1B Mo2B 56.97(9) . . ?
As1 Mo1B As2 55.76(8) . . ?
As1 Mo1B Mo2B 54.09(10) . . ?
C6B Mo1B As2 91.2(5) . . ?
C6B Mo1B As1 77.9(4) . . ?
C6B Mo1B C3B 121.6(9) . . ?
C6B Mo1B C4B 138.9(7) . . ?
C6B Mo1B C5B 112.0(6) . . ?
C6B Mo1B C1B 82.8(6) . . ?
C6B Mo1B C2B 87.7(6) . . ?
C6B Mo1B Mo2B 131.3(5) . . ?
C3B Mo1B As2 136.0(7) . . ?
C3B Mo1B As1 150.8(7) . . ?
C3B Mo1B C4B 34.4(10) . . ?
C3B Mo1B C5B 58.3(7) . . ?
C3B Mo1B C1B 58.9(8) . . ?
C3B Mo1B Mo2B 106.0(8) . . ?
C4B Mo1B As2 101.5(8) . . ?
C4B Mo1B As1 140.8(6) . . ?
C4B Mo1B C5B 33.7(9) . . ?
C4B Mo1B Mo2B 87.0(6) . . ?
C5B Mo1B As2 83.7(5) . . ?
C5B Mo1B As1 139.0(5) . . ?
C5B Mo1B Mo2B 100.9(5) . . ?
C1B Mo1B As2 102.6(5) . . ?
C1B Mo1B As1 150.1(5) . . ?
C1B Mo1B C4B 56.4(7) . . ?
C1B Mo1B C5B 34.5(5) . . ?
C1B Mo1B Mo2B 135.4(5) . . ?
C2B Mo1B As2 136.5(5) . . ?
C2B Mo1B As1 161.9(5) . . ?
C2B Mo1B C3B 35.9(8) . . ?
C2B Mo1B C4B 56.4(7) . . ?
C2B Mo1B C5B 57.0(7) . . ?
C2B Mo1B C1B 34.2(7) . . ?
C2B Mo1B Mo2B 141.0(4) . . ?
C7B Mo1B As2 126.4(7) . . ?
C7B Mo1B As1 73.0(7) . . ?
C7B Mo1B C6B 92.8(8) . . ?
C7B Mo1B C3B 83.8(10) . . ?
C7B Mo1B C4B 109.4(12) . . ?
C7B Mo1B C5B 141.5(9) . . ?
C7B Mo1B C1B 130.9(8) . . ?
C7B Mo1B C2B 97.1(8) . . ?
C7B Mo1B Mo2B 81.7(5) . . ?
As2 Mo2B Mo1B 54.75(9) . . ?
As1 Mo2B As2 54.24(7) . . ?
As1 Mo2B Mo1B 52.22(8) . . ?
C13B Mo2B As2 80.7(3) . . ?
C13B Mo2B As1 87.1(4) . . ?
C13B Mo2B C11B 86.3(6) . . ?
C13B Mo2B C10B 84.7(6) . . ?
C13B Mo2B C9B 116.3(5) . . ?
C13B Mo2B C8B 142.6(5) . . ?
C13B Mo2B C12B 118.5(7) . . ?
C13B Mo2B C14B 92.8(6) . . ?
C13B Mo2B Mo1B 131.1(3) . . ?
C11B Mo2B As2 162.3(4) . . ?
C11B Mo2B As1 137.3(4) . . ?
C11B Mo2B C9B 59.8(5) . . ?
C11B Mo2B C8B 59.1(6) . . ?
C11B Mo2B C12B 35.4(8) . . ?
C11B Mo2B Mo1B 141.3(5) . . ?
C10B Mo2B As2 151.5(4) . . ?
C10B Mo2B As1 100.9(4) . . ?
C10B Mo2B C11B 36.6(5) . . ?
C10B Mo2B C9B 35.5(5) . . ?
C10B Mo2B C8B 59.3(6) . . ?
C10B Mo2B C12B 60.2(7) . . ?
C10B Mo2B Mo1B 124.3(5) . . ?
C9B Mo2B As2 137.3(4) . . ?
C9B Mo2B As1 86.2(4) . . ?
C9B Mo2B C8B 35.6(6) . . ?
C9B Mo2B C12B 60.1(8) . . ?
C9B Mo2B Mo1B 89.8(4) . . ?
C8B Mo2B As2 136.1(5) . . ?
C8B Mo2B As1 108.2(5) . . ?
C8B Mo2B C12B 36.0(9) . . ?
C8B Mo2B Mo1B 82.2(5) . . ?
C12B Mo2B As2 148.0(6) . . ?
C12B Mo2B As1 143.7(7) . . ?
C12B Mo2B Mo1B 110.3(7) . . ?
C14B Mo2B As2 66.0(5) . . ?
C14B Mo2B As1 119.4(4) . . ?
C14B Mo2B C11B 102.9(6) . . ?
C14B Mo2B C10B 139.5(6) . . ?
C14B Mo2B C9B 143.0(7) . . ?
C14B Mo2B C8B 107.6(7) . . ?
C14B Mo2B C12B 86.6(8) . . ?
C14B Mo2B Mo1B 87.0(4) . . ?
F4A P1A F6A 89.8(10) . . ?
F4A P1A F1A 96.3(12) . . ?
F4A P1A F3A 91.1(14) . . ?
F5A P1A F4A 90.9(11) . . ?
F5A P1A F6A 174.9(12) . . ?
F5A P1A F1A 87.2(10) . . ?
F5A P1A F3A 93.9(13) . . ?
F2A P1A F4A 177.4(12) . . ?
F2A P1A F5A 86.5(10) . . ?
F2A P1A F6A 92.8(9) . . ?
F2A P1A F1A 83.4(10) . . ?
F2A P1A F3A 89.3(12) . . ?
F6A P1A F1A 87.7(8) . . ?
F3A P1A F6A 91.1(11) . . ?
F3A P1A F1A 172.5(12) . . ?
F4B P1B F1B 100.2(19) . . ?
F4B P1B F6B 91.2(14) . . ?
F1B P1B F6B 90.3(14) . . ?
F2B P1B F4B 178.0(18) . . ?
F2B P1B F1B 78.2(18) . . ?
F2B P1B F6B 87.7(14) . . ?
F2B P1B F5B 88.9(14) . . ?
F3B P1B F4B 92.4(19) . . ?
F3B P1B F1B 167.4(19) . . ?
F3B P1B F2B 89.3(16) . . ?
F3B P1B F6B 89.3(13) . . ?
F3B P1B F5B 88.6(13) . . ?
F5B P1B F4B 92.3(14) . . ?
F5B P1B F1B 91.0(14) . . ?
F5B P1B F6B 176.1(16) . . ?
F1C P1C F3C 178.3(16) . . ?
F1C P1C F4C 89.9(14) . . ?
F1C P1C F5C 79.4(14) . . ?
F1C P1C F6C 88.0(15) . . ?
F2C P1C F1C 84.3(15) . . ?
F2C P1C F3C 97.3(15) . . ?
F2C P1C F4C 172.6(16) . . ?
F2C P1C F5C 93.6(13) . . ?
F2C P1C F6C 84.0(15) . . ?
F3C P1C F5C 100.7(13) . . ?
F3C P1C F6C 91.9(13) . . ?
F4C P1C F3C 88.4(13) . . ?
F4C P1C F5C 89.8(11) . . ?
F4C P1C F6C 91.2(14) . . ?
F6C P1C F5C 167.4(15) . . ?

loop_
_geom_bond_atom_site_label_1
_geom_bond_atom_site_label_2
_geom_bond_distance
_geom_bond_site_symmetry_2
_geom_bond_publ_flag
Ag1 Ag1 2.9798(4) 2_766 ?
Ag1 As2 2.6599(4) . ?
Ag1 As2 2.7437(4) 2_766 ?
Ag1 As1 2.7235(4) . ?
Ag1 N1 2.309(2) . ?
Ag1 N2 2.393(3) . ?
Mo2A Mo1A 3.108(3) . ?
Mo2A As2 2.543(3) . ?
Mo2A As1 2.583(3) . ?
Mo2A C14A 1.862(18) . ?
Mo2A C12A 2.273(13) . ?
Mo2A C8A 2.359(16) . ?
Mo2A C9A 2.354(13) . ?
Mo2A C11A 2.278(13) . ?
Mo2A C10A 2.295(13) . ?
Mo2A C13A 1.982(12) . ?
Mo1A As2 2.5180(13) . ?
Mo1A As1 2.7055(11) . ?
Mo1A C4A 2.389(12) . ?
Mo1A C3A 2.327(15) . ?
Mo1A C5A 2.379(7) . ?
Mo1A C1A 2.297(8) . ?
Mo1A C2A 2.298(9) . ?
Mo1A C7A 1.969(11) . ?
Mo1A C6A 1.982(7) . ?
As2 As1 2.3734(4) . ?
As2 Mo1B 2.615(4) . ?
As2 Mo2B 2.685(3) . ?
As1 Mo1B 2.450(3) . ?
As1 Mo2B 2.511(3) . ?
N1 C15 1.327(4) . ?
N1 C19A 1.355(14) . ?
N1 C19B 1.36(2) . ?
O4A C14A 1.15(2) . ?
N2 C20 1.127(5) . ?
C20 C21 1.440(6) . ?
C17 C17 1.485(5) 2_665 ?
C17 C16 1.383(4) . ?
C17 C18A 1.371(12) . ?
C17 C18B 1.448(19) . ?
C15 H15 0.9500 . ?
C15 C16 1.388(4) . ?
C16 H16 0.9500 . ?
C18A H18A 0.9500 . ?
C18A C19A 1.405(16) . ?
C21 H21A 0.9800 . ?
C21 H21B 0.9800 . ?
C21 H21C 0.9800 . ?
C19A H19A 0.9500 . ?
C4A H4A 0.9500 . ?
C4A C3A 1.417(18) . ?
C4A C5A 1.436(16) . ?
C12A H12A 0.9500 . ?
C12A C8A 1.36(2) . ?
C12A C11A 1.41(2) . ?
O1A C6A 1.136(8) . ?
O3B C13B 1.177(17) . ?
C3A H3A 0.9500 . ?
C3A C2A 1.404(19) . ?
C8A H8A 0.9500 . ?
C8A C9A 1.42(2) . ?
C5A H5A 0.9500 . ?
C5A C1A 1.412(10) . ?
N3 C22 1.126(9) . ?
C9A H9A 0.9500 . ?
C9A C10A 1.425(15) . ?
O2A C7A 1.135(13) . ?
C1A H1A 0.9500 . ?
C1A C2A 1.406(12) . ?
C13B Mo2B 2.049(17) . ?
C2A H2A 0.9500 . ?
C11A H11A 0.9500 . ?
C11A C10A 1.418(17) . ?
C10A H10A 0.9500 . ?
C22 C23 1.468(10) . ?
C23 H23A 0.9800 . ?
C23 H23B 0.9800 . ?
C23 H23C 0.9800 . ?
C11B H11B 0.9500 . ?
C11B C10B 1.43(2) . ?
C11B C12B 1.42(3) . ?
C11B Mo2B 2.281(16) . ?
C10B H10B 0.9500 . ?
C10B C9B 1.40(2) . ?
C10B Mo2B 2.263(13) . ?
C9B H9B 0.9500 . ?
C9B C8B 1.42(3) . ?
C9B Mo2B 2.312(15) . ?
C8B H8B 0.9500 . ?
C8B C12B 1.46(4) . ?
C8B Mo2B 2.342(19) . ?
C12B H12B 0.9500 . ?
C12B Mo2B 2.37(2) . ?
C14B O4B 1.14(2) . ?
C14B Mo2B 2.17(2) . ?
O3A C13A 1.138(15) . ?
C6B O1B 1.153(16) . ?
C6B Mo1B 1.955(13) . ?
C3B H3B 0.9500 . ?
C3B C4B 1.41(4) . ?
C3B C2B 1.43(3) . ?
C3B Mo1B 2.34(3) . ?
C4B H4B 0.9500 . ?
C4B C5B 1.41(4) . ?
C4B Mo1B 2.43(3) . ?
C5B H5B 0.9500 . ?
C5B C1B 1.43(2) . ?
C5B Mo1B 2.442(17) . ?
C1B H1B 0.9500 . ?
C1B C2B 1.37(3) . ?
C1B Mo1B 2.357(15) . ?
C2B H2B 0.9500 . ?
C2B Mo1B 2.294(17) . ?
O2B C7B 1.15(2) . ?
C7B Mo1B 1.93(2) . ?
C18B H18B 0.9500 . ?
C18B C19B 1.36(3) . ?
C19B H19B 0.9500 . ?
Mo1B Mo2B 2.975(5) . ?
P1A F4A 1.583(10) . ?
P1A F5A 1.582(10) . ?
P1A F2A 1.577(10) . ?
P1A F6A 1.585(10) . ?
P1A F1A 1.600(10) . ?
P1A F3A 1.585(12) . ?
P1B F4B 1.573(13) . ?
P1B F1B 1.575(13) . ?
P1B F2B 1.564(13) . ?
P1B F3B 1.553(13) . ?
P1B F6B 1.581(12) . ?
P1B F5B 1.573(12) . ?
P1C F1C 1.570(12) . ?
P1C F2C 1.561(11) . ?
P1C F3C 1.575(12) . ?
P1C F4C 1.572(11) . ?
P1C F5C 1.577(11) . ?
P1C F6C 1.577(11) . ?

loop_
_geom_torsion_atom_site_label_1
_geom_torsion_atom_site_label_2
_geom_torsion_atom_site_label_3
_geom_torsion_atom_site_label_4
_geom_torsion
_geom_torsion_site_symmetry_1
_geom_torsion_site_symmetry_2
_geom_torsion_site_symmetry_3
_geom_torsion_site_symmetry_4
_geom_torsion_publ_flag
Ag1 N1 C15 C16 -171.9(2) . . . . ?
Ag1 N1 C19A C18A 172.6(6) . . . . ?
Ag1 N1 C19B C18B 171.6(10) . . . . ?
Mo2A C12A C8A C9A -62.6(11) . . . . ?
Mo2A C12A C11A C10A 65.1(10) . . . . ?
Mo2A C8A C9A C10A -61.8(9) . . . . ?
Mo2A C9A C10A C11A -63.8(9) . . . . ?
Mo2A C11A C10A C9A 65.8(9) . . . . ?
Mo1A C4A C3A C2A 63.2(9) . . . . ?
Mo1A C4A C5A C1A -60.9(6) . . . . ?
Mo1A C3A C2A C1A 64.7(6) . . . . ?
Mo1A C5A C1A C2A -65.1(6) . . . . ?
Mo1A C1A C2A C3A -65.6(7) . . . . ?
N1 C15 C16 C17 0.3(5) . . . . ?
C17 C17 C16 C15 177.3(3) 2_665 . . . ?
C17 C17 C18A C19A -176.9(7) 2_665 . . . ?
C17 C17 C18B C19B -176.9(8) 2_665 . . . ?
C17 C18A C19A N1 -1.3(13) . . . . ?
C17 C18B C19B N1 -1.2(18) . . . . ?
C15 N1 C19A C18A -9.2(10) . . . . ?
C15 N1 C19B C18B 13.5(15) . . . . ?
C16 C17 C18A C19A 11.1(10) . . . . ?
C16 C17 C18B C19B -11.8(13) . . . . ?
C18A C17 C16 C15 -10.6(6) . . . . ?
C19A N1 C15 C16 9.8(6) . . . . ?
C4A C3A C2A Mo1A -65.6(10) . . . . ?
C4A C3A C2A C1A -0.9(13) . . . . ?
C4A C5A C1A Mo1A 63.2(7) . . . . ?
C4A C5A C1A C2A -1.8(10) . . . . ?
C12A C8A C9A Mo2A 60.7(12) . . . . ?
C12A C8A C9A C10A -1.1(17) . . . . ?
C12A C11A C10A Mo2A -64.6(10) . . . . ?
C12A C11A C10A C9A 1.2(15) . . . . ?
C3A C4A C5A Mo1A 62.1(9) . . . . ?
C3A C4A C5A C1A 1.2(12) . . . . ?
C8A C12A C11A Mo2A -67.1(12) . . . . ?
C8A C12A C11A C10A -2.0(18) . . . . ?
C8A C9A C10A Mo2A 63.7(10) . . . . ?
C8A C9A C10A C11A -0.1(15) . . . . ?
C5A C4A C3A Mo1A -63.4(8) . . . . ?
C5A C4A C3A C2A -0.2(14) . . . . ?
C5A C1A C2A Mo1A 67.3(5) . . . . ?
C5A C1A C2A C3A 1.7(10) . . . . ?
C11A C12A C8A Mo2A 64.5(10) . . . . ?
C11A C12A C8A C9A 1.9(19) . . . . ?
C11B C10B C9B C8B -0.5(18) . . . . ?
C11B C10B C9B Mo2B -64.8(10) . . . . ?
C10B C11B C12B C8B 1(2) . . . . ?
C10B C11B C12B Mo2B 63.4(11) . . . . ?
C10B C9B C8B C12B 1(2) . . . . ?
C10B C9B C8B Mo2B -62.3(11) . . . . ?
C9B C8B C12B C11B -2(2) . . . . ?
C9B C8B C12B Mo2B -62.3(13) . . . . ?
C12B C11B C10B C9B -0.5(18) . . . . ?
C12B C11B C10B Mo2B -66.4(13) . . . . ?
C3B C4B C5B C1B -2(3) . . . . ?
C3B C4B C5B Mo1B 60(2) . . . . ?
C4B C3B C2B C1B -3(3) . . . . ?
C4B C3B C2B Mo1B -70(2) . . . . ?
C4B C5B C1B C2B 0(2) . . . . ?
C4B C5B C1B Mo1B 64.0(17) . . . . ?
C5B C1B C2B C3B 2(2) . . . . ?
C5B C1B C2B Mo1B 67.3(12) . . . . ?
C2B C3B C4B C5B 3(3) . . . . ?
C2B C3B C4B Mo1B 65.5(16) . . . . ?
C18B C17 C16 C15 12.3(7) . . . . ?
C19B N1 C15 C16 -13.0(7) . . . . ?
Mo1B C3B C4B C5B -62(2) . . . . ?
Mo1B C3B C2B C1B 66.7(13) . . . . ?
Mo1B C4B C5B C1B -61.9(12) . . . . ?
Mo1B C5B C1B C2B -63.5(11) . . . . ?
Mo1B C1B C2B C3B -65.7(15) . . . . ?
Mo2B C11B C10B C9B 65.9(10) . . . . ?
Mo2B C11B C12B C8B -62.2(13) . . . . ?
Mo2B C10B C9B C8B 64.3(12) . . . . ?
Mo2B C9B C8B C12B 63.6(14) . . . . ?
Mo2B C8B C12B C11B 60.8(12) . . . . ?

loop_
_exptl_oxdiff_crystal_face_indexfrac_h
_exptl_oxdiff_crystal_face_indexfrac_k
_exptl_oxdiff_crystal_face_indexfrac_l
_exptl_oxdiff_crystal_face_x
_exptl_oxdiff_crystal_face_y
_exptl_oxdiff_crystal_face_z
-7.7670 0.7524 3.7306 0.0075 0.0055 1.0000
7.7670 -0.7524 -3.7306 -0.0075 -0.0055 -1.0000
-5.6459 7.7801 0.2356 -0.7001 -0.2892 0.6528
3.6815 -9.1376 1.2378 0.8530 0.3533 -0.3841
-3.1877 -7.8851 4.3362 0.8024 0.3344 0.4943
-6.8294 0.3521 -0.6454 0.1763 -0.4198 0.8903
0.2691 -0.8311 -8.6706 0.3835 -0.9235 -0.0091
7.4383 -0.5677 -1.2576 -0.1040 0.2452 -0.9639
-0.2691 0.8311 8.6706 -0.3835 0.9235 0.0091
-0.3531 -4.5205 -6.2805 0.7219 -0.6835 0.1079
-5.9964 -2.0664 -0.9640 0.4285 -0.4035 0.8084
-7.1994 4.5943 4.5611 -0.4576 0.1114 0.8822
-4.5546 8.0073 -2.7411 -0.6527 -0.5570 0.5135

loop_
_smtbx_masks_void_nr
_smtbx_masks_void_average_x
_smtbx_masks_void_average_y
_smtbx_masks_void_average_z
_smtbx_masks_void_volume
_smtbx_masks_void_count_electrons
_smtbx_masks_void_content
1 0.000 0.000 0.000 262.4 65.6 '3 C2H3N'
